data_2216870
loop_
_publ_author_name
'Ma, Peng-Tao'
'Wang, Yu-Xia'
'Zhang, Guo-Qian'
'Li, Ming-Xue'

_publ_section_title
;Bis(2,2'-bipyridyl-\k^2^<i>N</i>,<i>N</i>')(carbonato-\k^2^<i>O</i>,<i>O</i>')cobalt(III)
 bromide trihydrate
;
_journal_coeditor_code AT2506
_journal_issue 1
_journal_name_full 'Acta Crystallographica Section E'
_journal_page_first m14
_journal_page_last m14
_journal_paper_doi 10.1107/S1600536807062551
_journal_volume 64
_journal_year 2008
_chemical_formula_iupac '[Co (C O3) (C10 H8 N2)2] Br, 3H2 O'
_chemical_formula_moiety 'C21 H16 Co N4 O3 +, Br -, 3(H2 O1)'
_chemical_formula_sum 'C21 H22 Br Co N4 O6'
_chemical_formula_weight 565.27
_chemical_name_systematic
;
Bis(2,2'-bipyridyl-\k^2^<i>N</i>,<i>N</i>')(carbonato-
\k^2^O,<i>O</i>')cobalt(III) bromide trihydrate
;
_space_group_IT_number 2
_symmetry_cell_setting triclinic
_symmetry_space_group_name_Hall '-P 1'
_symmetry_space_group_name_H-M 'P -1'
_atom_sites_solution_hydrogens geom
_atom_sites_solution_primary direct
_atom_sites_solution_secondary difmap
_audit_creation_method SHELXL-97
_cell_angle_alpha 92.0540(10)
_cell_angle_beta 102.3150(10)
_cell_angle_gamma 91.4480(10)
_cell_formula_units_Z 2
_cell_length_a 9.12810(10)
_cell_length_b 9.6652(2)
_cell_length_c 13.0732(2)
_cell_measurement_reflns_used 9295
_cell_measurement_temperature 296(2)
_cell_measurement_theta_max 26.73
_cell_measurement_theta_min 2.59
_cell_volume 1125.48(3)
_computing_cell_refinement 'SAINT-Plus (Bruker, 2001)'
_computing_data_collection 'SMART (Bruker, 2001)'
_computing_data_reduction SAINT-Plus
_computing_molecular_graphics 'SHELXTL (Bruker, 2001)'
_computing_publication_material SHELXTL
_computing_structure_refinement 'SHELXL97 (Sheldrick, 1997)'
_computing_structure_solution 'SHELXS97 (Sheldrick, 1997)'
_diffrn_ambient_temperature 296(2)
_diffrn_measured_fraction_theta_full 0.997
_diffrn_measured_fraction_theta_max 0.997
_diffrn_measurement_device_type 'Bruker SMART APEX CCD area-detector'
_diffrn_measurement_method '\f and \w scans'
_diffrn_radiation_monochromator graphite
_diffrn_radiation_source 'fine-focus sealed tube'
_diffrn_radiation_type MoK\a
_diffrn_radiation_wavelength 0.71073
_diffrn_reflns_av_R_equivalents 0.0199
_diffrn_reflns_av_sigmaI/netI 0.0190
_diffrn_reflns_limit_h_max 11
_diffrn_reflns_limit_h_min -10
_diffrn_reflns_limit_k_max 11
_diffrn_reflns_limit_k_min -11
_diffrn_reflns_limit_l_max 16
_diffrn_reflns_limit_l_min -16
_diffrn_reflns_number 14734
_diffrn_reflns_theta_full 26.00
_diffrn_reflns_theta_max 26.00
_diffrn_reflns_theta_min 2.11
_exptl_absorpt_coefficient_mu 2.584
_exptl_absorpt_correction_T_max 0.8008
_exptl_absorpt_correction_T_min 0.6535
_exptl_absorpt_correction_type multi-scan
_exptl_absorpt_process_details '(SADABS; Sheldrick, 1996)'
_exptl_crystal_colour Red
_exptl_crystal_density_diffrn 1.668
_exptl_crystal_density_method 'not measured'
_exptl_crystal_description Block
_exptl_crystal_F_000 572
_exptl_crystal_size_max 0.18
_exptl_crystal_size_mid 0.12
_exptl_crystal_size_min 0.09
_refine_diff_density_max 0.311
_refine_diff_density_min -0.565
_refine_ls_extinction_coef 0.0160(12)
_refine_ls_extinction_expression Fc^*^=kFc[1+0.001xFc^2^\l^3^/sin(2\q)]^-1/4^
_refine_ls_extinction_method SHELXL
_refine_ls_goodness_of_fit_ref 1.082
_refine_ls_hydrogen_treatment mixed
_refine_ls_matrix_type full
_refine_ls_number_parameters 323
_refine_ls_number_reflns 4411
_refine_ls_number_restraints 9
_refine_ls_restrained_S_all 1.082
_refine_ls_R_factor_all 0.0316
_refine_ls_R_factor_gt 0.0278
_refine_ls_shift/su_max 0.001
_refine_ls_shift/su_mean 0.000
_refine_ls_structure_factor_coef Fsqd
_refine_ls_weighting_details 'calc w=1/[\s^2^(Fo^2^)+(0.0499P)^2^+0.4188P] where P=(Fo^2^+2Fc^2^)/3'
_refine_ls_weighting_scheme calc
_refine_ls_wR_factor_gt 0.0819
_refine_ls_wR_factor_ref 0.0837
_reflns_number_gt 4000
_reflns_number_total 4411
_reflns_threshold_expression I>2\s(I)
_cod_data_source_file at2506.cif
_cod_data_source_block I
_cod_database_code 2216870
_cod_database_fobs_code 2216870

loop_
_symmetry_equiv_pos_as_xyz
'x, y, z'
'-x, -y, -z'

loop_
_atom_site_type_symbol
_atom_site_label
_atom_site_fract_x
_atom_site_fract_y
_atom_site_fract_z
_atom_site_U_iso_or_equiv
_atom_site_adp_type
_atom_site_calc_flag
_atom_site_refinement_flags
_atom_site_occupancy
Co Co1 0.26787(3) 0.01455(3) 0.244258(18) 0.02444(10) Uani d . 1
Br Br1 0.68362(3) 0.61581(3) 0.14986(2) 0.06088(12) Uani d . 1
C C1 0.3267(2) -0.2651(2) 0.31331(18) 0.0361(5) Uani d . 1
H H1 0.2315 -0.2896 0.2742 0.043 Uiso calc R 1
C C2 0.4099(3) -0.3639(2) 0.37077(19) 0.0421(5) Uani d . 1
H H2 0.3717 -0.4542 0.3702 0.051 Uiso calc R 1
C C3 0.5510(3) -0.3268(2) 0.42920(18) 0.0422(5) Uani d . 1
H H3 0.6083 -0.3917 0.4694 0.051 Uiso calc R 1
C C4 0.6063(2) -0.1933(2) 0.42761(17) 0.0369(5) Uani d . 1
H H4 0.7016 -0.1672 0.4660 0.044 Uiso calc R 1
C C5 0.5184(2) -0.0982(2) 0.36814(14) 0.0278(4) Uani d . 1
C C6 0.5627(2) 0.0465(2) 0.35739(14) 0.0278(4) Uani d . 1
C C7 0.7009(2) 0.1073(2) 0.40451(17) 0.0366(5) Uani d . 1
H H7 0.7727 0.0569 0.4478 0.044 Uiso calc R 1
C C8 0.7303(3) 0.2439(3) 0.38614(19) 0.0436(5) Uani d . 1
H H8 0.8224 0.2865 0.4169 0.052 Uiso calc R 1
C C9 0.6221(3) 0.3167(2) 0.3219(2) 0.0430(5) Uani d . 1
H H9 0.6406 0.4087 0.3086 0.052 Uiso calc R 1
C C10 0.4857(2) 0.2511(2) 0.27730(17) 0.0354(5) Uani d . 1
H H10 0.4126 0.3004 0.2342 0.042 Uiso calc R 1
C C11 0.3835(2) -0.1361(2) 0.07871(17) 0.0331(4) Uani d . 1
H H11 0.4386 -0.1880 0.1312 0.040 Uiso calc R 1
C C12 0.3882(3) -0.1675(2) -0.02410(18) 0.0390(5) Uani d . 1
H H12 0.4445 -0.2404 -0.0409 0.047 Uiso calc R 1
C C13 0.3086(3) -0.0894(3) -0.10162(17) 0.0399(5) Uani d . 1
H H13 0.3101 -0.1097 -0.1715 0.048 Uiso calc R 1
C C14 0.2262(2) 0.0193(2) -0.07523(15) 0.0341(5) Uani d . 1
H H14 0.1740 0.0744 -0.1266 0.041 Uiso calc R 1
C C15 0.2232(2) 0.0443(2) 0.02917(15) 0.0263(4) Uani d . 1
C C16 0.1368(2) 0.1543(2) 0.06733(15) 0.0265(4) Uani d . 1
C C17 0.0429(2) 0.2405(2) 0.00477(17) 0.0338(4) Uani d . 1
H H17 0.0303 0.2332 -0.0677 0.041 Uiso calc R 1
C C18 -0.0327(2) 0.3386(2) 0.0514(2) 0.0413(5) Uani d . 1
H H18 -0.0990 0.3964 0.0106 0.050 Uiso calc R 1
C C19 -0.0085(3) 0.3493(2) 0.1585(2) 0.0447(6) Uani d . 1
H H19 -0.0560 0.4167 0.1910 0.054 Uiso calc R 1
C C20 0.0864(3) 0.2598(2) 0.21795(18) 0.0395(5) Uani d . 1
H H20 0.1021 0.2673 0.2906 0.047 Uiso calc R 1
O O3 -0.0230(2) -0.0747(2) 0.37222(16) 0.0604(5) Uani d . 1
C C21 0.0755(2) -0.0408(2) 0.32724(17) 0.0368(5) Uani d . 1
N N1 0.45605(18) 0.11867(17) 0.29456(13) 0.0282(3) Uani d . 1
N N2 0.37927(18) -0.13463(17) 0.31232(12) 0.0281(3) Uani d . 1
N N3 0.30138(17) -0.03247(17) 0.10536(12) 0.0265(3) Uani d . 1
N N4 0.15670(18) 0.16221(17) 0.17294(13) 0.0292(4) Uani d . 1
O O1 0.08496(15) -0.08699(15) 0.23240(11) 0.0321(3) Uani d . 1
O O2 0.18851(16) 0.04514(16) 0.36505(11) 0.0341(3) Uani d . 1
O O4 0.1357(3) 0.4381(3) 0.43419(18) 0.0666(6) Uani d D 1
O O5 0.9249(3) 0.6454(3) 0.37190(19) 0.0676(6) Uani d D 1
O O6 0.3364(3) 0.4743(3) 0.1049(2) 0.0754(7) Uani d D 1
H H4A 0.109(4) 0.409(3) 0.4873(19) 0.084(12) Uiso d D 1
H H4B 0.075(3) 0.498(3) 0.410(2) 0.061(9) Uiso d D 1
H H6A 0.331(3) 0.445(4) 0.0429(13) 0.074(12) Uiso d D 1
H H5A 0.939(3) 0.7312(12) 0.379(2) 0.055(9) Uiso d D 1
H H6B 0.423(2) 0.510(4) 0.125(2) 0.082(12) Uiso d D 1
H H5B 0.856(3) 0.630(3) 0.3190(19) 0.086(12) Uiso d D 1

loop_
_atom_site_aniso_label
_atom_site_aniso_U_11
_atom_site_aniso_U_22
_atom_site_aniso_U_33
_atom_site_aniso_U_12
_atom_site_aniso_U_13
_atom_site_aniso_U_23
Co1 0.02552(15) 0.02518(16) 0.02032(14) 0.00563(10) -0.00088(10) 0.00176(10)
Br1 0.05214(18) 0.0591(2) 0.0695(2) 0.00644(13) 0.00614(14) 0.01561(15)
C1 0.0349(11) 0.0304(11) 0.0403(12) 0.0004(8) 0.0015(9) 0.0057(9)
C2 0.0496(13) 0.0294(11) 0.0486(13) 0.0054(9) 0.0114(11) 0.0107(10)
C3 0.0474(13) 0.0386(13) 0.0398(12) 0.0159(10) 0.0036(10) 0.0143(10)
C4 0.0358(11) 0.0412(13) 0.0302(10) 0.0108(9) -0.0025(8) 0.0049(9)
C5 0.0287(9) 0.0325(11) 0.0212(9) 0.0064(8) 0.0022(7) 0.0016(8)
C6 0.0295(9) 0.0318(11) 0.0210(9) 0.0051(8) 0.0027(7) 0.0001(8)
C7 0.0312(10) 0.0439(13) 0.0311(10) 0.0020(9) -0.0008(8) -0.0013(9)
C8 0.0387(12) 0.0451(14) 0.0438(13) -0.0090(10) 0.0043(10) -0.0082(10)
C9 0.0501(13) 0.0308(12) 0.0478(13) -0.0054(10) 0.0111(11) -0.0022(10)
C10 0.0403(11) 0.0289(11) 0.0361(11) 0.0032(9) 0.0054(9) 0.0035(9)
C11 0.0323(10) 0.0320(11) 0.0349(11) 0.0084(8) 0.0064(8) 0.0028(8)
C12 0.0407(12) 0.0376(12) 0.0410(12) 0.0079(9) 0.0142(10) -0.0039(10)
C13 0.0415(12) 0.0504(14) 0.0286(10) 0.0009(10) 0.0109(9) -0.0057(9)
C14 0.0323(10) 0.0435(12) 0.0245(10) 0.0009(9) 0.0010(8) 0.0048(9)
C15 0.0230(9) 0.0283(10) 0.0261(9) 0.0007(7) 0.0017(7) 0.0027(8)
C16 0.0235(9) 0.0263(10) 0.0279(9) 0.0004(7) 0.0009(7) 0.0034(8)
C17 0.0303(10) 0.0341(11) 0.0351(11) 0.0037(8) 0.0008(8) 0.0110(9)
C18 0.0345(11) 0.0324(12) 0.0550(14) 0.0109(9) 0.0016(10) 0.0155(10)
C19 0.0439(12) 0.0327(12) 0.0583(15) 0.0143(10) 0.0116(11) 0.0008(11)
C20 0.0456(12) 0.0354(12) 0.0377(11) 0.0143(10) 0.0082(9) -0.0017(9)
O3 0.0540(11) 0.0702(13) 0.0655(12) -0.0069(9) 0.0345(10) -0.0080(10)
C21 0.0353(11) 0.0412(12) 0.0339(11) 0.0074(9) 0.0065(9) 0.0011(9)
N1 0.0304(8) 0.0269(9) 0.0257(8) 0.0042(7) 0.0023(6) 0.0010(6)
N2 0.0292(8) 0.0282(9) 0.0251(8) 0.0036(6) 0.0012(6) 0.0031(6)
N3 0.0264(8) 0.0259(8) 0.0256(8) 0.0043(6) 0.0015(6) 0.0015(6)
N4 0.0295(8) 0.0291(9) 0.0274(8) 0.0063(7) 0.0019(6) 0.0005(7)
O1 0.0260(7) 0.0374(8) 0.0298(7) 0.0018(6) -0.0003(5) -0.0014(6)
O2 0.0387(8) 0.0394(8) 0.0229(7) 0.0030(6) 0.0040(6) -0.0022(6)
O4 0.0692(14) 0.0753(16) 0.0579(13) 0.0224(12) 0.0159(11) 0.0070(11)
O5 0.0678(14) 0.0646(15) 0.0665(14) 0.0084(11) 0.0022(11) 0.0222(11)
O6 0.0618(14) 0.0878(18) 0.0730(17) -0.0079(12) 0.0045(11) 0.0232(14)

loop_
_atom_type_symbol
_atom_type_description
_atom_type_scat_dispersion_real
_atom_type_scat_dispersion_imag
_atom_type_scat_source
C C 0.0033 0.0016 'International Tables Vol C Tables 4.2.6.8 and 6.1.1.4'
H H 0.0000 0.0000 'International Tables Vol C Tables 4.2.6.8 and 6.1.1.4'
N N 0.0061 0.0033 'International Tables Vol C Tables 4.2.6.8 and 6.1.1.4'
O O 0.0106 0.0060 'International Tables Vol C Tables 4.2.6.8 and 6.1.1.4'
Co Co 0.3494 0.9721 'International Tables Vol C Tables 4.2.6.8 and 6.1.1.4'
Br Br -0.2901 2.4595 'International Tables Vol C Tables 4.2.6.8 and 6.1.1.4'

loop_
_geom_angle_atom_site_label_1
_geom_angle_atom_site_label_2
_geom_angle_atom_site_label_3
_geom_angle
O1 Co1 O2 69.26(6)
O1 Co1 N2 91.31(7)
O2 Co1 N2 88.81(7)
O1 Co1 N4 88.69(7)
O2 Co1 N4 92.44(7)
N2 Co1 N4 178.66(7)
O1 Co1 N1 165.27(7)
O2 Co1 N1 96.93(7)
N2 Co1 N1 83.06(7)
N4 Co1 N1 97.25(7)
O1 Co1 N3 97.79(6)
O2 Co1 N3 166.44(7)
N2 Co1 N3 95.69(7)
N4 Co1 N3 82.99(7)
N1 Co1 N3 96.31(7)
O1 Co1 C21 34.90(7)
O2 Co1 C21 34.39(7)
N2 Co1 C21 89.09(7)
N4 Co1 C21 91.68(7)
N1 Co1 C21 131.00(7)
N3 Co1 C21 132.64(7)
N2 C1 C2 121.8(2)
N2 C1 H1 119.1
C2 C1 H1 119.1
C1 C2 C3 118.9(2)
C1 C2 H2 120.5
C3 C2 H2 120.5
C4 C3 C2 119.6(2)
C4 C3 H3 120.2
C2 C3 H3 120.2
C3 C4 C5 119.1(2)
C3 C4 H4 120.4
C5 C4 H4 120.4
N2 C5 C4 121.01(19)
N2 C5 C6 113.60(16)
C4 C5 C6 125.38(18)
N1 C6 C7 121.44(19)
N1 C6 C5 114.04(17)
C7 C6 C5 124.51(18)
C8 C7 C6 118.9(2)
C8 C7 H7 120.5
C6 C7 H7 120.5
C9 C8 C7 119.6(2)
C9 C8 H8 120.2
C7 C8 H8 120.2
C8 C9 C10 119.1(2)
C8 C9 H9 120.4
C10 C9 H9 120.4
N1 C10 C9 121.8(2)
N1 C10 H10 119.1
C9 C10 H10 119.1
N3 C11 C12 121.83(19)
N3 C11 H11 119.1
C12 C11 H11 119.1
C13 C12 C11 119.1(2)
C13 C12 H12 120.4
C11 C12 H12 120.4
C12 C13 C14 119.7(2)
C12 C13 H13 120.2
C14 C13 H13 120.2
C13 C14 C15 118.66(19)
C13 C14 H14 120.7
C15 C14 H14 120.7
N3 C15 C14 121.61(18)
N3 C15 C16 114.35(16)
C14 C15 C16 124.04(18)
N4 C16 C17 121.78(18)
N4 C16 C15 113.11(16)
C17 C16 C15 125.10(18)
C16 C17 C18 118.9(2)
C16 C17 H17 120.6
C18 C17 H17 120.6
C19 C18 C17 119.2(2)
C19 C18 H18 120.4
C17 C18 H18 120.4
C18 C19 C20 119.7(2)
C18 C19 H19 120.1
C20 C19 H19 120.1
N4 C20 C19 121.3(2)
N4 C20 H20 119.4
C19 C20 H20 119.4
O3 C21 O2 125.6(2)
O3 C21 O1 124.9(2)
O2 C21 O1 109.44(18)
O3 C21 Co1 177.39(19)
O2 C21 Co1 54.74(10)
O1 C21 Co1 54.75(10)
C10 N1 C6 119.14(17)
C10 N1 Co1 126.97(14)
C6 N1 Co1 113.81(14)
C1 N2 C5 119.56(17)
C1 N2 Co1 125.30(14)
C5 N2 Co1 115.00(14)
C11 N3 C15 119.05(17)
C11 N3 Co1 127.02(14)
C15 N3 Co1 113.76(12)
C20 N4 C16 119.12(17)
C20 N4 Co1 125.47(14)
C16 N4 Co1 115.00(13)
C21 O1 Co1 90.36(12)
C21 O2 Co1 90.87(12)
H4A O4 H4B 106.4(16)
H5A O5 H5B 106.9(16)
H6A O6 H6B 105.4(16)

loop_
_geom_bond_atom_site_label_1
_geom_bond_atom_site_label_2
_geom_bond_distance
Co1 O1 1.8896(14)
Co1 O2 1.8897(14)
Co1 N2 1.9195(16)
Co1 N4 1.9238(16)
Co1 N1 1.9440(17)
Co1 N3 1.9447(16)
Co1 C21 2.314(2)
C1 N2 1.339(3)
C1 C2 1.378(3)
C1 H1 0.9300
C2 C3 1.381(3)
C2 H2 0.9300
C3 C4 1.377(3)
C3 H3 0.9300
C4 C5 1.384(3)
C4 H4 0.9300
C5 N2 1.353(2)
C5 C6 1.467(3)
C6 N1 1.357(2)
C6 C7 1.387(3)
C7 C8 1.380(3)
C7 H7 0.9300
C8 C9 1.378(4)
C8 H8 0.9300
C9 C10 1.384(3)
C9 H9 0.9300
C10 N1 1.339(3)
C10 H10 0.9300
C11 N3 1.346(3)
C11 C12 1.377(3)
C11 H11 0.9300
C12 C13 1.376(3)
C12 H12 0.9300
C13 C14 1.383(3)
C13 H13 0.9300
C14 C15 1.384(3)
C14 H14 0.9300
C15 N3 1.352(2)
C15 C16 1.474(3)
C16 N4 1.353(3)
C16 C17 1.373(3)
C17 C18 1.385(3)
C17 H17 0.9300
C18 C19 1.370(4)
C18 H18 0.9300
C19 C20 1.379(3)
C19 H19 0.9300
C20 N4 1.342(3)
C20 H20 0.9300
O3 C21 1.219(3)
C21 O2 1.307(3)
C21 O1 1.324(3)
O4 H4A 0.839(10)
O4 H4B 0.841(10)
O5 H5A 0.835(10)
O5 H5B 0.837(10)
O6 H6A 0.841(10)
O6 H6B 0.840(10)

loop_
_geom_hbond_atom_site_label_D
_geom_hbond_atom_site_label_H
_geom_hbond_atom_site_label_A
_geom_hbond_site_symmetry_A
_geom_hbond_distance_DH
_geom_hbond_distance_HA
_geom_hbond_distance_DA
_geom_hbond_angle_DHA
O4 H4B O5 1_455 0.841(10) 1.997(11) 2.832(3) 172(3)
O4 H4A O5 2_666 0.839(10) 2.016(12) 2.847(3) 171(4)
O5 H5A O3 1_665 0.835(10) 1.907(12) 2.735(3) 171(3)
O5 H5B Br1 . 0.837(10) 2.422(13) 3.247(2) 169(3)
O6 H6B Br1 . 0.840(10) 2.514(12) 3.345(2) 170(3)
O6 H6A Br1 2_665 0.841(10) 2.541(12) 3.378(3) 173(3)
